data_1518621
loop_
_publ_author_name
'Cheng, Chi'
'Gao, Naixun'
'Yu, Changjiang'
'Wang, Zhaoyun'
'Wang, Jun'
'Hao, Erhong'
'Wei, Yun'
'Mu, Xiaolong'
'Tian, Yanli'
'Ran, Chongzhao'
'Jiao, Lijuan'

_publ_section_title
;
 Diversity-Oriented Facile Access to Highly Fluorescent Membrane-Permeable
 Benz[c,d]indole N-Heteroarene BF2 Dyes.
;
_journal_issue 2
_journal_name_full 'Organic letters'
_journal_page_first 278
_journal_page_last 281
_journal_paper_doi 10.1021/ol503379c
_journal_volume 17
_journal_year 2015
_chemical_formula_sum 'C16 H9 B Cl F2 N3'
_chemical_formula_weight 327.52
_chemical_name_systematic
;

 ?

;
_space_group_IT_number 14
_symmetry_cell_setting monoclinic
_symmetry_space_group_name_Hall '-P 2yn'
_symmetry_space_group_name_H-M 'P 1 21/n 1'
_atom_sites_solution_hydrogens geom
_atom_sites_solution_primary direct
_atom_sites_solution_secondary difmap
_audit_creation_method SHELXL-97
_cell_angle_alpha 90.00
_cell_angle_beta 105.0590(10)
_cell_angle_gamma 90.00
_cell_formula_units_Z 4
_cell_length_a 7.7337(7)
_cell_length_b 19.0699(17)
_cell_length_c 9.6550(8)
_cell_measurement_reflns_used 6042
_cell_measurement_temperature 293(2)
_cell_measurement_theta_max 27.52
_cell_measurement_theta_min 2.43
_cell_volume 1375.0(2)
_computing_cell_refinement 'Bruker SMART'
_computing_data_collection 'Bruker SMART'
_computing_data_reduction 'Bruker SAINT'
_computing_molecular_graphics 'Bruker SHELXTL'
_computing_publication_material 'Bruker SHELXTL'
_computing_structure_refinement 'SHELXL-97 (Sheldrick, 1997)'
_computing_structure_solution 'SHELXS-97 (Sheldrick, 1990)'
_diffrn_ambient_temperature 293(2)
_diffrn_measured_fraction_theta_full 0.996
_diffrn_measured_fraction_theta_max 0.996
_diffrn_measurement_device_type 'CCD area detector'
_diffrn_measurement_method 'phi and omega scans'
_diffrn_radiation_monochromator graphite
_diffrn_radiation_source 'fine-focus sealed tube'
_diffrn_radiation_type MoK\a
_diffrn_radiation_wavelength 0.71073
_diffrn_reflns_av_R_equivalents 0.0242
_diffrn_reflns_av_sigmaI/netI 0.0205
_diffrn_reflns_limit_h_max 10
_diffrn_reflns_limit_h_min -10
_diffrn_reflns_limit_k_max 24
_diffrn_reflns_limit_k_min -24
_diffrn_reflns_limit_l_max 12
_diffrn_reflns_limit_l_min -12
_diffrn_reflns_number 11767
_diffrn_reflns_theta_full 27.65
_diffrn_reflns_theta_max 27.65
_diffrn_reflns_theta_min 2.14
_exptl_absorpt_coefficient_mu 0.301
_exptl_absorpt_correction_T_max 0.9705
_exptl_absorpt_correction_T_min 0.9619
_exptl_absorpt_correction_type multi-scan
_exptl_crystal_colour colorless
_exptl_crystal_density_diffrn 1.582
_exptl_crystal_density_method 'not measured'
_exptl_crystal_description block
_exptl_crystal_F_000 664
_exptl_crystal_size_max 0.13
_exptl_crystal_size_mid 0.12
_exptl_crystal_size_min 0.10
_refine_diff_density_max 0.217
_refine_diff_density_min -0.244
_refine_diff_density_rms 0.041
_refine_ls_extinction_method none
_refine_ls_goodness_of_fit_ref 1.055
_refine_ls_hydrogen_treatment mixed
_refine_ls_matrix_type full
_refine_ls_number_parameters 208
_refine_ls_number_reflns 3190
_refine_ls_number_restraints 0
_refine_ls_restrained_S_all 1.055
_refine_ls_R_factor_all 0.0455
_refine_ls_R_factor_gt 0.0370
_refine_ls_shift/su_max 0.001
_refine_ls_shift/su_mean 0.000
_refine_ls_structure_factor_coef Fsqd
_refine_ls_weighting_details 'calc w=1/[\s^2^(Fo^2^)+(0.0518P)^2^+0.3696P] where P=(Fo^2^+2Fc^2^)/3'
_refine_ls_weighting_scheme calc
_refine_ls_wR_factor_gt 0.1006
_refine_ls_wR_factor_ref 0.1060
_reflns_number_gt 2630
_reflns_number_total 3190
_reflns_threshold_expression >2sigma(I)
_cod_data_source_file ol503379c_si_002.cif
_cod_data_source_block 131115a_0m
_cod_depositor_comments
;
The following automatic conversions were performed:

'_symmetry_cell_setting' value 'Monoclinic' changed to 'monoclinic'
according to
/usr/data/users/saulius/automatic-downloads/current/ACS/lib/dictionaries/cif_core.dic
dictionary named 'cif_core.dic' version 2.4.2 from 2011-04-26.

Automatic conversion script
Id: cif_fix_values 3008 2015-01-20 13:52:24Z robertas 
;
_cod_original_sg_symbol_H-M P2(1)/n
_cod_database_code 1518621

loop_
_symmetry_equiv_pos_as_xyz
'x, y, z'
'-x+1/2, y+1/2, -z+1/2'
'-x, -y, -z'
'x-1/2, -y-1/2, z-1/2'

loop_
_atom_site_label
_atom_site_type_symbol
_atom_site_fract_x
_atom_site_fract_y
_atom_site_fract_z
_atom_site_U_iso_or_equiv
_atom_site_adp_type
_atom_site_occupancy
_atom_site_symmetry_multiplicity
_atom_site_calc_flag
_atom_site_refinement_flags
B1 B 0.6986(2) 0.98158(9) 0.19915(17) 0.0357(3) Uani 1 1 d .
C1 C 0.7382(2) 0.87967(8) 0.02956(15) 0.0379(3) Uani 1 1 d .
C2 C 0.8939(2) 0.89406(9) -0.00655(17) 0.0452(4) Uani 1 1 d .
H2 H 0.9597 0.9344 0.0257 0.054 Uiso 1 1 calc R
C3 C 0.9507(3) 0.84452(10) -0.09576(19) 0.0545(4) Uani 1 1 d .
H3 H 1.0575 0.8529 -0.1202 0.065 Uiso 1 1 calc R
C4 C 0.8570(3) 0.78536(11) -0.1473(2) 0.0580(5) Uani 1 1 d .
H4 H 0.9007 0.7546 -0.2050 0.070 Uiso 1 1 calc R
C5 C 0.6927(2) 0.77054(9) -0.11328(18) 0.0499(4) Uani 1 1 d .
C6 C 0.5723(3) 0.71465(10) -0.1580(2) 0.0606(5) Uani 1 1 d .
H6 H 0.5962 0.6809 -0.2201 0.073 Uiso 1 1 calc R
C7 C 0.4202(3) 0.70953(9) -0.1109(2) 0.0626(5) Uani 1 1 d .
H7 H 0.3437 0.6719 -0.1424 0.075 Uiso 1 1 calc R
C8 C 0.3733(2) 0.75877(9) -0.01636(19) 0.0518(4) Uani 1 1 d .
H8 H 0.2697 0.7537 0.0147 0.062 Uiso 1 1 calc R
C9 C 0.4881(2) 0.81434(8) 0.02721(16) 0.0416(3) Uani 1 1 d .
C10 C 0.6413(2) 0.81872(8) -0.02277(16) 0.0410(3) Uani 1 1 d .
C11 C 0.4925(2) 0.87751(8) 0.11620(15) 0.0369(3) Uani 1 1 d .
C12 C 0.38841(19) 0.95933(8) 0.24908(15) 0.0370(3) Uani 1 1 d .
C13 C 0.2483(2) 0.97994(9) 0.30824(17) 0.0458(4) Uani 1 1 d .
H13 H 0.1517 0.9500 0.3019 0.055 Uiso 1 1 calc R
C14 C 0.2518(2) 1.04271(10) 0.37435(18) 0.0524(4) Uani 1 1 d .
H14 H 0.1571 1.0560 0.4114 0.063 Uiso 1 1 calc R
C15 C 0.3972(2) 1.08710(10) 0.38667(18) 0.0507(4) Uani 1 1 d .
H15 H 0.4025 1.1301 0.4331 0.061 Uiso 1 1 calc R
C16 C 0.5328(2) 1.06616(8) 0.32886(16) 0.0417(3) Uani 1 1 d .
Cl1 Cl 0.71521(7) 1.12020(2) 0.35023(5) 0.06053(16) Uani 1 1 d .
F1 F 0.84385(11) 0.96991(5) 0.31574(10) 0.0490(2) Uani 1 1 d .
F2 F 0.73658(15) 1.03256(5) 0.11126(11) 0.0539(3) Uani 1 1 d .
N1 N 0.64241(16) 0.91487(7) 0.11547(13) 0.0360(3) Uani 1 1 d .
N2 N 0.37248(17) 0.89581(7) 0.18309(14) 0.0401(3) Uani 1 1 d .
N3 N 0.53171(15) 1.00380(6) 0.25957(12) 0.0347(3) Uani 1 1 d .

loop_
_atom_site_aniso_label
_atom_site_aniso_U_11
_atom_site_aniso_U_22
_atom_site_aniso_U_33
_atom_site_aniso_U_23
_atom_site_aniso_U_13
_atom_site_aniso_U_12
B1 0.0357(8) 0.0358(8) 0.0372(8) 0.0007(6) 0.0126(6) -0.0024(6)
C1 0.0410(8) 0.0375(8) 0.0355(7) 0.0006(6) 0.0105(6) 0.0052(6)
C2 0.0451(9) 0.0490(9) 0.0436(8) 0.0020(7) 0.0151(7) 0.0049(7)
C3 0.0538(10) 0.0641(12) 0.0509(9) 0.0048(8) 0.0230(8) 0.0168(9)
C4 0.0681(12) 0.0607(12) 0.0488(9) -0.0006(8) 0.0216(8) 0.0235(9)
C5 0.0647(11) 0.0399(9) 0.0414(8) -0.0004(6) 0.0073(7) 0.0137(8)
C6 0.0792(13) 0.0413(10) 0.0555(10) -0.0088(8) 0.0069(9) 0.0111(9)
C7 0.0771(13) 0.0327(9) 0.0651(11) -0.0075(8) -0.0044(10) -0.0045(8)
C8 0.0553(10) 0.0381(8) 0.0564(10) 0.0017(7) 0.0043(8) -0.0054(7)
C9 0.0470(8) 0.0331(7) 0.0417(8) 0.0011(6) 0.0060(6) -0.0003(6)
C10 0.0458(8) 0.0373(8) 0.0382(7) 0.0003(6) 0.0081(6) 0.0056(6)
C11 0.0380(7) 0.0339(7) 0.0381(7) 0.0032(6) 0.0086(6) -0.0024(6)
C12 0.0354(7) 0.0417(8) 0.0344(7) 0.0059(6) 0.0101(5) 0.0022(6)
C13 0.0384(8) 0.0565(10) 0.0455(8) 0.0062(7) 0.0165(6) 0.0051(7)
C14 0.0494(9) 0.0651(11) 0.0470(9) 0.0035(8) 0.0201(7) 0.0170(8)
C15 0.0588(10) 0.0482(10) 0.0454(9) -0.0043(7) 0.0141(7) 0.0157(8)
C16 0.0474(9) 0.0381(8) 0.0382(7) -0.0005(6) 0.0085(6) 0.0048(6)
Cl1 0.0661(3) 0.0459(3) 0.0702(3) -0.0174(2) 0.0189(2) -0.0126(2)
F1 0.0348(5) 0.0606(6) 0.0486(5) -0.0082(4) 0.0053(4) 0.0019(4)
F2 0.0724(7) 0.0415(5) 0.0571(6) 0.0031(4) 0.0334(5) -0.0101(5)
N1 0.0351(6) 0.0359(6) 0.0389(6) -0.0023(5) 0.0130(5) -0.0012(5)
N2 0.0387(7) 0.0390(7) 0.0448(7) 0.0025(5) 0.0148(5) -0.0039(5)
N3 0.0359(6) 0.0347(6) 0.0336(6) 0.0004(5) 0.0092(5) 0.0023(5)

loop_
_atom_type_symbol
_atom_type_description
_atom_type_scat_dispersion_real
_atom_type_scat_dispersion_imag
_atom_type_scat_source
C C 0.0033 0.0016 'International Tables Vol C Tables 4.2.6.8 and 6.1.1.4'
H H 0.0000 0.0000 'International Tables Vol C Tables 4.2.6.8 and 6.1.1.4'
B B 0.0013 0.0007 'International Tables Vol C Tables 4.2.6.8 and 6.1.1.4'
N N 0.0061 0.0033 'International Tables Vol C Tables 4.2.6.8 and 6.1.1.4'
F F 0.0171 0.0103 'International Tables Vol C Tables 4.2.6.8 and 6.1.1.4'
Cl Cl 0.1484 0.1585 'International Tables Vol C Tables 4.2.6.8 and 6.1.1.4'

loop_
_geom_angle_atom_site_label_1
_geom_angle_atom_site_label_2
_geom_angle_atom_site_label_3
_geom_angle
F2 B1 F1 110.95(13)
F2 B1 N1 110.15(12)
F1 B1 N1 111.05(13)
F2 B1 N3 111.07(12)
F1 B1 N3 107.80(11)
N1 B1 N3 105.67(11)
C2 C1 C10 119.88(14)
C2 C1 N1 133.18(15)
C10 C1 N1 106.94(13)
C1 C2 C3 116.93(16)
C1 C2 H2 121.5
C3 C2 H2 121.5
C4 C3 C2 123.49(17)
C4 C3 H3 118.3
C2 C3 H3 118.3
C3 C4 C5 120.18(16)
C3 C4 H4 119.9
C5 C4 H4 119.9
C10 C5 C6 114.68(17)
C10 C5 C4 115.56(16)
C6 C5 C4 129.76(17)
C7 C6 C5 120.56(17)
C7 C6 H6 119.7
C5 C6 H6 119.7
C6 C7 C8 123.41(17)
C6 C7 H7 118.3
C8 C7 H7 118.3
C9 C8 C7 116.95(18)
C9 C8 H8 121.5
C7 C8 H8 121.5
C8 C9 C10 118.65(15)
C8 C9 C11 136.26(16)
C10 C9 C11 105.06(13)
C9 C10 C5 125.73(16)
C9 C10 C1 110.34(14)
C5 C10 C1 123.93(16)
N2 C11 N1 125.24(14)
N2 C11 C9 126.39(14)
N1 C11 C9 108.37(13)
N2 C12 N3 123.78(13)
N2 C12 C13 117.01(14)
N3 C12 C13 119.21(14)
C14 C13 C12 121.05(16)
C14 C13 H13 119.5
C12 C13 H13 119.5
C13 C14 C15 119.76(16)
C13 C14 H14 120.1
C15 C14 H14 120.1
C16 C15 C14 118.45(16)
C16 C15 H15 120.8
C14 C15 H15 120.8
N3 C16 C15 123.16(16)
N3 C16 Cl1 118.87(12)
C15 C16 Cl1 117.94(13)
C11 N1 C1 109.30(12)
C11 N1 B1 124.41(12)
C1 N1 B1 126.24(12)
C11 N2 C12 118.65(13)
C16 N3 C12 118.36(13)
C16 N3 B1 120.37(12)
C12 N3 B1 121.20(12)

loop_
_geom_bond_atom_site_label_1
_geom_bond_atom_site_label_2
_geom_bond_distance
B1 F2 1.3715(19)
B1 F1 1.3862(19)
B1 N1 1.509(2)
B1 N3 1.605(2)
C1 C2 1.365(2)
C1 C10 1.404(2)
C1 N1 1.4167(19)
C2 C3 1.423(2)
C2 H2 0.9300
C3 C4 1.363(3)
C3 H3 0.9300
C4 C5 1.421(3)
C4 H4 0.9300
C5 C10 1.395(2)
C5 C6 1.407(3)
C6 C7 1.371(3)
C6 H6 0.9300
C7 C8 1.420(3)
C7 H7 0.9300
C8 C9 1.376(2)
C8 H8 0.9300
C9 C10 1.393(2)
C9 C11 1.475(2)
C11 N2 1.308(2)
C11 N1 1.3623(19)
C12 N2 1.359(2)
C12 N3 1.3782(19)
C12 C13 1.406(2)
C13 C14 1.354(3)
C13 H13 0.9300
C14 C15 1.388(3)
C14 H14 0.9300
C15 C16 1.369(2)
C15 H15 0.9300
C16 N3 1.3634(19)
C16 Cl1 1.7158(17)
